data_2018537
loop_
_publ_author_name
'Ojala, William H.'
'Arola, Trina M.'
'Brigino, Ann M.'
'Leavell, Jeremy D.'
'Ojala, Charles R.'

_publ_section_title
;
 Competing intermolecular interactions in some `bridge-flipped' isomeric
 phenylhydrazones
;
_journal_coeditor_code FG3255
_journal_issue 7
_journal_name_full 'Acta Crystallographica Section C'
_journal_page_first o270
_journal_page_last o278
_journal_paper_doi 10.1107/S0108270112026443
_journal_volume 68
_journal_year 2012
_chemical_formula_iupac 'C13 H10 Cl N3 O2'
_chemical_formula_moiety 'C13 H10 Cl N3 O2'
_chemical_formula_sum 'C13 H10 Cl N3 O2'
_chemical_formula_weight 275.69
_chemical_melting_point_gt 498
_chemical_melting_point_lt 499
_chemical_name_systematic
;
(<i>E</i>)-4-chlorobenzaldehyde 4-nitrophenylhydrazone
;
_space_group_IT_number 7
_symmetry_cell_setting monoclinic
_symmetry_space_group_name_Hall 'P -2yac'
_symmetry_space_group_name_H-M 'P 1 n 1'
_atom_sites_solution_hydrogens geom
_atom_sites_solution_primary direct
_atom_sites_solution_secondary difmap
_audit_creation_method SHELXL97
_cell_angle_alpha 90.00
_cell_angle_beta 96.1750(10)
_cell_angle_gamma 90.00
_cell_formula_units_Z 4
_cell_length_a 9.7426(8)
_cell_length_b 6.1015(5)
_cell_length_c 21.7139(18)
_cell_measurement_reflns_used 2410
_cell_measurement_temperature 173(2)
_cell_measurement_theta_max 26.557
_cell_measurement_theta_min 2.3955
_cell_volume 1283.28(18)
_computing_cell_refinement 'SAINT-Plus (Bruker, 2000)'
_computing_data_collection 'SMART (Bruker, 2000)'
_computing_data_reduction 'SAINT-Plus (Bruker, 2000)'
_computing_molecular_graphics 'PLATON (Spek, 2009)'
_computing_publication_material 'publCIF (Westrip, 2010)'
_computing_structure_refinement 'SHELXL97 (Sheldrick, 2008)'
_computing_structure_solution 'SHELXS97 (Sheldrick, 2008)'
_diffrn_ambient_temperature 173(2)
_diffrn_measured_fraction_theta_full 0.989
_diffrn_measured_fraction_theta_max 0.989
_diffrn_measurement_device_type 'Bruker SMART CCD area-detector'
_diffrn_measurement_method '\w scans per \f'
_diffrn_radiation_monochromator graphite
_diffrn_radiation_source 'fine-focus sealed tube'
_diffrn_radiation_type MoK\a
_diffrn_radiation_wavelength 0.71073
_diffrn_reflns_av_R_equivalents 0.0231
_diffrn_reflns_av_sigmaI/netI 0.0317
_diffrn_reflns_limit_h_max 12
_diffrn_reflns_limit_h_min -11
_diffrn_reflns_limit_k_max 7
_diffrn_reflns_limit_k_min -7
_diffrn_reflns_limit_l_max 27
_diffrn_reflns_limit_l_min -27
_diffrn_reflns_number 11862
_diffrn_reflns_theta_full 27.46
_diffrn_reflns_theta_max 27.46
_diffrn_reflns_theta_min 1.89
_exptl_absorpt_coefficient_mu 0.298
_exptl_absorpt_correction_T_max 1.00000
_exptl_absorpt_correction_T_min 0.876479
_exptl_absorpt_correction_type multi-scan
_exptl_absorpt_process_details '(SADABS; Bruker, 2000)'
_exptl_crystal_colour orange
_exptl_crystal_density_diffrn 1.427
_exptl_crystal_density_method 'not measured'
_exptl_crystal_description needle
_exptl_crystal_F_000 568
_exptl_crystal_size_max 0.50
_exptl_crystal_size_mid 0.20
_exptl_crystal_size_min 0.15
_refine_diff_density_max 0.448
_refine_diff_density_min -0.192
_refine_ls_abs_structure_details 'Flack (1983), <b>with how many Friedel pairs?</b>'
_refine_ls_abs_structure_Flack 0.59(6)
_refine_ls_extinction_method none
_refine_ls_goodness_of_fit_ref 1.057
_refine_ls_hydrogen_treatment mixed
_refine_ls_matrix_type full
_refine_ls_number_parameters 350
_refine_ls_number_reflns 5458
_refine_ls_number_restraints 4
_refine_ls_restrained_S_all 1.057
_refine_ls_R_factor_all 0.0591
_refine_ls_R_factor_gt 0.0460
_refine_ls_shift/su_max 0.000
_refine_ls_shift/su_mean 0.000
_refine_ls_structure_factor_coef Fsqd
_refine_ls_weighting_details 'calc w = 1/[\s^2^(Fo^2^)+(0.0714P)^2^+0.3497P], P = (Fo^2^+2Fc^2^)/3'
_refine_ls_weighting_scheme calc
_refine_ls_wR_factor_gt 0.1159
_refine_ls_wR_factor_ref 0.1256
_reflns_number_gt 4595
_reflns_number_total 5458
_reflns_threshold_expression I>2\s(I)
_cod_data_source_file fg3255.cif
_cod_data_source_block III
_cod_original_sg_symbol_H-M 'P n'
_cod_database_code 2018537
_cod_database_fobs_code 2018537

loop_
_symmetry_equiv_pos_as_xyz
'x, y, z'
'x+1/2, -y, z+1/2'

loop_
_atom_site_type_symbol
_atom_site_label
_atom_site_fract_x
_atom_site_fract_y
_atom_site_fract_z
_atom_site_U_iso_or_equiv
_atom_site_adp_type
_atom_site_calc_flag
_atom_site_refinement_flags
_atom_site_occupancy
_atom_site_symmetry_multiplicity
Cl Cl1 0.20232(8) 0.08377(15) 0.56869(4) 0.0517(2) Uani d . 1 1
Cl Cl1A 0.55441(9) 1.36931(16) -0.18876(4) 0.0575(3) Uani d . 1 1
C C1 0.4061(3) 0.3903(5) 0.41299(13) 0.0320(6) Uani d . 1 1
C C2 0.3035(3) 0.5039(5) 0.44031(14) 0.0381(7) Uani d . 1 1
H H2 0.2762 0.6457 0.4257 0.046 Uiso calc R 1 1
C C3 0.2411(3) 0.4106(5) 0.48876(15) 0.0403(7) Uani d . 1 1
H H3 0.1712 0.4874 0.5073 0.048 Uiso calc R 1 1
C C4 0.2820(3) 0.2072(5) 0.50915(12) 0.0363(6) Uani d . 1 1
C C5 0.3838(4) 0.0896(5) 0.48332(15) 0.0408(7) Uani d . 1 1
H H5 0.4107 -0.0520 0.4983 0.049 Uiso calc R 1 1
C C6 0.4449(3) 0.1845(5) 0.43524(14) 0.0411(7) Uani d . 1 1
H H6 0.5149 0.1067 0.4171 0.049 Uiso calc R 1 1
C C7 0.7036(3) 0.4145(5) 0.25264(13) 0.0345(6) Uani d . 1 1
C C8 0.7641(3) 0.2132(5) 0.26790(14) 0.0385(7) Uani d . 1 1
H H8 0.7409 0.1352 0.3032 0.046 Uiso calc R 1 1
C C9 0.8586(3) 0.1271(5) 0.23122(14) 0.0387(7) Uani d . 1 1
H H9 0.9005 -0.0111 0.2408 0.046 Uiso calc R 1 1
C C10 0.8912(3) 0.2450(5) 0.18048(13) 0.0377(7) Uani d . 1 1
C C11 0.8344(3) 0.4464(5) 0.16488(13) 0.0359(6) Uani d . 1 1
H H11 0.8593 0.5244 0.1299 0.043 Uiso calc R 1 1
C C12 0.7389(3) 0.5335(5) 0.20198(14) 0.0372(6) Uani d . 1 1
H H12 0.6984 0.6729 0.1926 0.045 Uiso calc R 1 1
C C13 0.4658(3) 0.4919(5) 0.36107(13) 0.0357(6) Uani d . 1 1
H H13 0.4332 0.6312 0.3464 0.043 Uiso calc R 1 1
C C1A 0.3428(3) 1.0758(4) -0.03349(13) 0.0332(6) Uani d . 1 1
C C2A 0.3054(3) 1.2847(5) -0.05634(14) 0.0410(7) Uani d . 1 1
H H2A 0.2355 1.3656 -0.0391 0.049 Uiso calc R 1 1
C C3A 0.3713(4) 1.3734(5) -0.10453(15) 0.0426(8) Uani d . 1 1
H H3A 0.3464 1.5151 -0.1201 0.051 Uiso calc R 1 1
C C4A 0.4710(3) 1.2574(5) -0.12918(13) 0.0385(7) Uani d . 1 1
C C5A 0.5094(3) 1.0488(5) -0.10753(15) 0.0412(7) Uani d . 1 1
H H5A 0.5789 0.9687 -0.1253 0.049 Uiso calc R 1 1
C C6A 0.4443(3) 0.9611(5) -0.05967(13) 0.0354(6) Uani d . 1 1
H H6A 0.4699 0.8193 -0.0445 0.042 Uiso calc R 1 1
C C7A 0.2956(3) 0.5702(5) 0.12952(13) 0.0357(6) Uani d . 1 1
C C8A 0.3996(3) 0.4326(5) 0.11286(15) 0.0395(7) Uani d . 1 1
H H8A 0.4451 0.4636 0.0773 0.047 Uiso calc R 1 1
C C9A 0.4358(3) 0.2485(5) 0.14917(14) 0.0403(7) Uani d . 1 1
H H9A 0.5061 0.1520 0.1386 0.048 Uiso calc R 1 1
C C10A 0.3684(3) 0.2087(5) 0.20041(14) 0.0370(6) Uani d . 1 1
C C11A 0.2684(3) 0.3449(5) 0.21882(14) 0.0396(7) Uani d . 1 1
H H11A 0.2258 0.3147 0.2553 0.047 Uiso calc R 1 1
C C12A 0.2307(3) 0.5292(5) 0.18260(15) 0.0400(7) Uani d . 1 1
H H12A 0.1614 0.6259 0.1941 0.048 Uiso calc R 1 1
C C13A 0.2779(3) 0.9907(5) 0.01923(13) 0.0326(6) Uani d . 1 1
H H13A 0.2048 1.0699 0.0346 0.039 Uiso calc R 1 1
N N1 0.5614(3) 0.3964(4) 0.33497(11) 0.0365(5) Uani d . 1 1
N N2 0.6065(3) 0.5063(4) 0.28652(11) 0.0383(6) Uani d D 1 1
H H2N 0.562(3) 0.625(4) 0.2753(16) 0.046 Uiso d D 1 1
N N3 0.9871(3) 0.1509(5) 0.14072(13) 0.0451(6) Uani d . 1 1
N N1A 0.3190(3) 0.8099(4) 0.04478(11) 0.0370(5) Uani d . 1 1
N N2A 0.2541(3) 0.7515(4) 0.09497(12) 0.0401(6) Uani d D 1 1
H H2NA 0.188(3) 0.827(5) 0.1053(16) 0.048 Uiso d D 1 1
N N3A 0.4076(3) 0.0165(4) 0.23823(13) 0.0454(6) Uani d . 1 1
O O1 1.0140(3) 0.2538(4) 0.09540(11) 0.0533(6) Uani d . 1 1
O O2 1.0355(3) -0.0315(4) 0.15493(14) 0.0613(7) Uani d . 1 1
O O1A 0.3474(3) -0.0176(4) 0.28414(12) 0.0617(7) Uani d . 1 1
O O2A 0.5004(3) -0.1004(4) 0.22202(14) 0.0598(7) Uani d . 1 1

loop_
_atom_site_aniso_label
_atom_site_aniso_U_11
_atom_site_aniso_U_22
_atom_site_aniso_U_33
_atom_site_aniso_U_12
_atom_site_aniso_U_13
_atom_site_aniso_U_23
Cl1 0.0492(5) 0.0702(6) 0.0371(4) -0.0129(4) 0.0116(3) 0.0099(4)
Cl1A 0.0632(6) 0.0727(6) 0.0375(4) -0.0201(5) 0.0092(4) 0.0131(4)
C1 0.0324(15) 0.0348(14) 0.0298(14) -0.0002(11) 0.0085(11) 0.0003(11)
C2 0.0388(17) 0.0364(15) 0.0398(16) 0.0024(12) 0.0072(13) 0.0035(12)
C3 0.0341(16) 0.0537(18) 0.0349(15) 0.0014(14) 0.0110(13) -0.0013(13)
C4 0.0349(16) 0.0488(17) 0.0255(13) -0.0118(13) 0.0042(11) 0.0028(12)
C5 0.047(2) 0.0388(16) 0.0369(16) 0.0044(13) 0.0082(14) 0.0075(12)
C6 0.0456(18) 0.0443(17) 0.0349(15) 0.0090(14) 0.0109(13) 0.0070(12)
C7 0.0361(15) 0.0320(14) 0.0341(14) -0.0024(11) -0.0019(11) -0.0019(11)
C8 0.0411(17) 0.0360(15) 0.0374(14) -0.0017(13) 0.0007(12) 0.0103(12)
C9 0.0402(17) 0.0319(15) 0.0435(16) 0.0025(13) 0.0021(13) -0.0021(12)
C10 0.0372(16) 0.0377(16) 0.0375(16) -0.0001(12) 0.0007(12) -0.0048(13)
C11 0.0372(16) 0.0380(15) 0.0320(13) -0.0012(12) 0.0009(12) 0.0031(12)
C12 0.0351(16) 0.0295(14) 0.0466(17) 0.0024(12) 0.0026(13) 0.0064(12)
C13 0.0385(16) 0.0342(14) 0.0349(14) 0.0062(12) 0.0067(12) 0.0062(12)
C1A 0.0360(16) 0.0319(14) 0.0305(14) -0.0017(11) -0.0018(12) 0.0039(11)
C2A 0.0474(19) 0.0360(15) 0.0397(16) 0.0072(13) 0.0059(14) 0.0045(12)
C3A 0.059(2) 0.0319(15) 0.0350(16) -0.0078(13) -0.0019(15) 0.0090(12)
C4A 0.0432(18) 0.0461(16) 0.0259(13) -0.0143(14) 0.0032(12) 0.0051(12)
C5A 0.0366(17) 0.0503(18) 0.0372(16) -0.0006(14) 0.0063(13) 0.0002(13)
C6A 0.0394(16) 0.0338(14) 0.0325(14) 0.0016(12) 0.0016(12) 0.0048(11)
C7A 0.0352(16) 0.0349(14) 0.0371(14) -0.0011(11) 0.0041(12) -0.0008(11)
C8A 0.0411(17) 0.0420(16) 0.0371(15) 0.0002(13) 0.0123(13) -0.0012(12)
C9A 0.0388(17) 0.0372(16) 0.0459(17) 0.0079(13) 0.0097(14) -0.0065(13)
C10A 0.0388(16) 0.0304(13) 0.0413(16) -0.0013(12) 0.0024(13) -0.0019(12)
C11A 0.0425(17) 0.0392(16) 0.0389(15) -0.0016(13) 0.0135(13) -0.0007(13)
C12A 0.0388(16) 0.0382(15) 0.0452(16) 0.0094(13) 0.0147(13) 0.0012(13)
C13A 0.0287(14) 0.0333(14) 0.0366(14) 0.0055(11) 0.0075(11) 0.0041(11)
N1 0.0409(14) 0.0352(12) 0.0338(11) 0.0043(10) 0.0065(10) 0.0060(10)
N2 0.0423(15) 0.0355(13) 0.0396(13) 0.0089(11) 0.0152(11) 0.0102(10)
N3 0.0395(15) 0.0489(16) 0.0473(15) -0.0002(12) 0.0060(12) -0.0079(12)
N1A 0.0387(14) 0.0387(13) 0.0352(12) 0.0024(11) 0.0113(10) 0.0040(10)
N2A 0.0424(15) 0.0367(13) 0.0443(13) 0.0109(11) 0.0183(11) 0.0100(11)
N3A 0.0508(17) 0.0345(14) 0.0507(16) -0.0014(12) 0.0041(13) 0.0032(12)
O1 0.0549(15) 0.0617(15) 0.0454(13) -0.0031(11) 0.0145(11) -0.0060(11)
O2 0.0587(16) 0.0480(14) 0.0806(18) 0.0206(12) 0.0231(13) -0.0007(13)
O1A 0.0785(19) 0.0505(14) 0.0581(15) 0.0062(13) 0.0162(13) 0.0180(12)
O2A 0.0603(16) 0.0415(13) 0.0777(18) 0.0185(12) 0.0080(13) 0.0123(12)

loop_
_atom_type_symbol
_atom_type_description
_atom_type_scat_dispersion_real
_atom_type_scat_dispersion_imag
_atom_type_scat_source
C C 0.0033 0.0016 'International Tables Vol C Tables 4.2.6.8 and 6.1.1.4'
H H 0.0000 0.0000 'International Tables Vol C Tables 4.2.6.8 and 6.1.1.4'
N N 0.0061 0.0033 'International Tables Vol C Tables 4.2.6.8 and 6.1.1.4'
O O 0.0106 0.0060 'International Tables Vol C Tables 4.2.6.8 and 6.1.1.4'
Cl Cl 0.1484 0.1585 'International Tables Vol C Tables 4.2.6.8 and 6.1.1.4'

loop_
_geom_angle_atom_site_label_1
_geom_angle_atom_site_label_2
_geom_angle_atom_site_label_3
_geom_angle
C6 C1 C2 118.8(3)
C6 C1 C13 122.6(3)
C2 C1 C13 118.6(3)
C3 C2 C1 120.5(3)
C3 C2 H2 120
C1 C2 H2 120
C4 C3 C2 118.8(3)
C4 C3 H3 121
C2 C3 H3 121
C3 C4 C5 122.4(3)
C3 C4 Cl1 119.7(3)
C5 C4 Cl1 118.0(2)
C6 C5 C4 118.2(3)
C6 C5 H5 121
C4 C5 H5 121
C5 C6 C1 121.3(3)
C5 C6 H6 119.
C1 C6 H6 119.
N2 C7 C8 122.1(3)
N2 C7 C12 116.9(3)
C8 C7 C12 121.1(3)
C9 C8 C7 119.4(3)
C9 C8 H8 120.
C7 C8 H8 120.
C10 C9 C8 119.1(3)
C10 C9 H9 121
C8 C9 H9 121
C11 C10 C9 122.7(3)
C11 C10 N3 118.2(3)
C9 C10 N3 119.0(3)
C10 C11 C12 118.2(3)
C10 C11 H11 121
C12 C11 H11 121
C7 C12 C11 119.5(3)
C7 C12 H12 120.
C11 C12 H12 120.
N1 C13 C1 121.1(3)
N1 C13 H13 119.
C1 C13 H13 119.
C6A C1A C2A 119.0(3)
C6A C1A C13A 122.1(2)
C2A C1A C13A 118.9(3)
C3A C2A C1A 119.7(3)
C3A C2A H2A 120.
C1A C2A H2A 120.
C4A C3A C2A 120.0(3)
C4A C3A H3A 120.
C2A C3A H3A 120.
C3A C4A C5A 121.4(3)
C3A C4A Cl1A 120.0(2)
C5A C4A Cl1A 118.6(3)
C6A C5A C4A 118.6(3)
C6A C5A H5A 121
C4A C5A H5A 121
C5A C6A C1A 121.3(3)
C5A C6A H6A 119.
C1A C6A H6A 119.
N2A C7A C8A 121.6(3)
N2A C7A C12A 117.6(3)
C8A C7A C12A 120.9(3)
C7A C8A C9A 119.0(3)
C7A C8A H8A 121
C9A C8A H8A 121
C10A C9A C8A 119.1(3)
C10A C9A H9A 121
C8A C9A H9A 121
C11A C10A C9A 123.0(3)
C11A C10A N3A 118.3(3)
C9A C10A N3A 118.6(3)
C10A C11A C12A 118.3(3)
C10A C11A H11A 121
C12A C11A H11A 121
C7A C12A C11A 119.6(3)
C7A C12A H12A 120.
C11A C12A H12A 120.
N1A C13A C1A 120.3(3)
N1A C13A H13A 120
C1A C13A H13A 120
C13 N1 N2 115.4(2)
N1 N2 C7 120.6(2)
N1 N2 H2N 116(2)
C7 N2 H2N 123(2)
O1 N3 O2 123.8(3)
O1 N3 C10 118.9(3)
O2 N3 C10 117.3(3)
C13A N1A N2A 114.9(2)
N1A N2A C7A 120.8(2)
N1A N2A H2NA 120(3)
C7A N2A H2NA 119(3)
O1A N3A O2A 124.3(3)
O1A N3A C10A 118.3(3)
O2A N3A C10A 117.4(3)

loop_
_geom_bond_atom_site_label_1
_geom_bond_atom_site_label_2
_geom_bond_distance
Cl1 C4 1.748(3)
Cl1A C4A 1.740(3)
C1 C6 1.383(4)
C1 C2 1.400(4)
C1 C13 1.461(4)
C2 C3 1.392(4)
C2 H2 0.95
C3 C4 1.363(4)
C3 H3 0.95
C4 C5 1.391(5)
C5 C6 1.383(4)
C5 H5 0.95
C6 H6 0.95
C7 N2 1.378(4)
C7 C8 1.387(4)
C7 C12 1.392(4)
C8 C9 1.384(4)
C8 H8 0.95
C9 C10 1.381(4)
C9 H9 0.95
C10 C11 1.375(4)
C10 N3 1.456(4)
C11 C12 1.400(4)
C11 H11 0.95
C12 H12 0.95
C13 N1 1.281(4)
C13 H13 0.95
C1A C6A 1.383(4)
C1A C2A 1.402(4)
C1A C13A 1.461(4)
C2A C3A 1.394(4)
C2A H2A 0.95
C3A C4A 1.357(5)
C3A H3A 0.95
C4A C5A 1.394(5)
C5A C6A 1.382(4)
C5A H5A 0.95
C6A H6A 0.95
C7A N2A 1.373(4)
C7A C8A 1.393(4)
C7A C12A 1.396(4)
C8A C9A 1.396(4)
C8A H8A 0.95
C9A C10A 1.373(4)
C9A H9A 0.95
C10A C11A 1.372(4)
C10A N3A 1.459(4)
C11A C12A 1.399(4)
C11A H11A 0.95
C12A H12A 0.95
C13A N1A 1.279(4)
C13A H13A 0.95
N1 N2 1.360(3)
N2 H2N 0.865(18)
N3 O1 1.219(4)
N3 O2 1.235(4)
N1A N2A 1.365(3)
N2A H2NA 0.841(18)
N3A O1A 1.227(4)
N3A O2A 1.232(4)

loop_
_geom_hbond_atom_site_label_D
_geom_hbond_atom_site_label_H
_geom_hbond_atom_site_label_A
_geom_hbond_site_symmetry_A
_geom_hbond_distance_DH
_geom_hbond_distance_HA
_geom_hbond_distance_DA
_geom_hbond_angle_DHA
N2A H2NA O2 1_465 0.84(2) 2.11(2) 2.930(4) 164(4)
N2 H2N O2A 1_565 0.87(2) 2.09(2) 2.911(3) 159(3)
C13A H13A O1 1_465 0.95 2.64 3.583(4) 170
C13 H13 O1A 1_565 0.95 2.62 3.559(4) 169

loop_
_geom_torsion_atom_site_label_1
_geom_torsion_atom_site_label_2
_geom_torsion_atom_site_label_3
_geom_torsion_atom_site_label_4
_geom_torsion
C6 C1 C13 N1 -2.5(5)
C2 C1 C13 N1 179.0(3)
C6A C1A C13A N1A 3.5(5)
C2A C1A C13A N1A -173.4(3)
C1 C13 N1 N2 178.9(3)
C13 N1 N2 C7 -176.4(3)
C8 C7 N2 N1 -3.2(4)
C12 C7 N2 N1 176.9(3)
C11 C10 N3 O1 0.4(4)
C9 C10 N3 O1 178.8(3)
C11 C10 N3 O2 -179.0(3)
C9 C10 N3 O2 -0.5(4)
C1A C13A N1A N2A 177.7(3)
C13A N1A N2A C7A -174.9(3)
C8A C7A N2A N1A -3.7(4)
C12A C7A N2A N1A 175.7(3)
C11A C10A N3A O1A 1.5(4)
C9A C10A N3A O1A 179.6(3)
C11A C10A N3A O2A -177.9(3)
C9A C10A N3A O2A 0.2(4)

loop_
_cod_related_entry_id
_cod_related_entry_database
_cod_related_entry_code
1 ChemSpider 7838038
